data_7129803
loop_
_publ_author_name
'Li, Bin'
'Geoghegan, Blaise'
'Weinert, Hanns Micha'
'W\"olper, Christoph'
'Cutsail III, George'
'Schulz, Stephan'

_publ_section_title
;
 Synthesis and redox activity of carbene-coordinated group 13 metal
 radicals
;
_journal_name_full 'Chemical Communications'
_journal_paper_doi 10.1039/D2CC00216G
_journal_year 2022
_chemical_formula_sum 'C55 H51 B Cl2 F20 Ga N3'
_chemical_formula_weight 1285.41
_space_group_crystal_system monoclinic
_space_group_IT_number 14
_space_group_name_Hall '-P 2ybc'
_space_group_name_H-M_alt 'P 1 21/c 1'
_atom_sites_solution_hydrogens geom
_atom_sites_solution_primary direct
_atom_sites_solution_secondary difmap
_audit_creation_method SHELXL-2017/1
_audit_update_record
;
2021-12-17 deposited with the CCDC.	2022-03-10 downloaded from the CCDC.
;
_cell_angle_alpha 90
_cell_angle_beta 93.9233(14)
_cell_angle_gamma 90
_cell_formula_units_Z 4
_cell_length_a 9.3349(4)
_cell_length_b 19.9338(9)
_cell_length_c 29.6976(13)
_cell_measurement_reflns_used 9829
_cell_measurement_temperature 100(2)
_cell_measurement_theta_max 80.19
_cell_measurement_theta_min 2.98
_cell_volume 5513.2(4)
_computing_cell_refinement 'Bruker APEX3(v2017.3-0)'
_computing_data_collection 'Bruker APEX3(v2017.3-0)'
_computing_data_reduction 'Bruker APEX3(v2017.3-0)'
_computing_molecular_graphics 'ORTEP/PLATON (Spek)'
_computing_publication_material 'BRUKER AXS SHELXTL (c) 2008 / Vers. 2008/4'
_computing_structure_refinement 'SHELXL-2017/1 (Sheldrick, 2017)'
_computing_structure_solution 'Bruker APEX3(v2017.3-0)'
_diffrn_ambient_temperature 100(2)
_diffrn_detector_area_resol_mean 7.3910
_diffrn_measured_fraction_theta_full 1.000
_diffrn_measured_fraction_theta_max 0.996
_diffrn_measurement_device_type 'Bruker D8 Venture (Photon II detector)'
_diffrn_measurement_method 'Data collection strategy APEX 3/Queen'
_diffrn_radiation_monochromator 'multilayer mirror'
_diffrn_radiation_type CuK\a
_diffrn_radiation_wavelength 1.54178
_diffrn_reflns_av_R_equivalents 0.0396
_diffrn_reflns_av_unetI/netI 0.0141
_diffrn_reflns_Laue_measured_fraction_full 1.000
_diffrn_reflns_Laue_measured_fraction_max 0.996
_diffrn_reflns_limit_h_max 11
_diffrn_reflns_limit_h_min -11
_diffrn_reflns_limit_k_max 25
_diffrn_reflns_limit_k_min -24
_diffrn_reflns_limit_l_max 38
_diffrn_reflns_limit_l_min -37
_diffrn_reflns_number 213348
_diffrn_reflns_point_group_measured_fraction_full 1.000
_diffrn_reflns_point_group_measured_fraction_max 0.996
_diffrn_reflns_theta_full 67.679
_diffrn_reflns_theta_max 80.893
_diffrn_reflns_theta_min 2.672
_diffrn_source 'micro-focus sealed tube'
_diffrn_source_type 'INCOATEC I\mS 3.0'
_exptl_absorpt_coefficient_mu 2.552
_exptl_absorpt_correction_T_max 0.75
_exptl_absorpt_correction_T_min 0.61
_exptl_absorpt_correction_type multi-scan
_exptl_absorpt_process_details
; 
 SADABS
 R.H. Blessing, Acta Cryst. (1995) A51 33-38 
;
_exptl_crystal_colour colourless
_exptl_crystal_density_diffrn 1.549
_exptl_crystal_description plate
_exptl_crystal_F_000 2608
_exptl_crystal_size_max 0.184
_exptl_crystal_size_mid 0.130
_exptl_crystal_size_min 0.027
_refine_diff_density_max 0.349
_refine_diff_density_min -0.432
_refine_diff_density_rms 0.047
_refine_ls_extinction_method none
_refine_ls_goodness_of_fit_ref 1.027
_refine_ls_hydrogen_treatment constr
_refine_ls_matrix_type full
_refine_ls_number_parameters 753
_refine_ls_number_reflns 12053
_refine_ls_number_restraints 0
_refine_ls_restrained_S_all 1.027
_refine_ls_R_factor_all 0.0277
_refine_ls_R_factor_gt 0.0262
_refine_ls_shift/su_max 0.004
_refine_ls_shift/su_mean 0.000
_refine_ls_structure_factor_coef Fsqd
_refine_ls_weighting_details 'w=1/[\s^2^(Fo^2^)+(0.0342P)^2^+3.2954P] where P=(Fo^2^+2Fc^2^)/3'
_refine_ls_weighting_scheme calc
_refine_ls_wR_factor_gt 0.0698
_refine_ls_wR_factor_ref 0.0710
_reflns_Friedel_coverage 0.000
_reflns_number_gt 11427
_reflns_number_total 12053
_reflns_threshold_expression 'I > 2\s(I)'
_cod_data_source_file d2cc00216g2.cif
_cod_data_source_block lb_177m
_cod_depositor_comments
;
The following automatic conversions were performed:

data item '_atom_sites_solution_secondary' value 'diffmap' was
changed to 'difmap'.

Automatic conversion script
Id: cif_fix_values 7556 2019-12-06 15:28:31Z antanas 
;
_cod_original_sg_symbol_H-M 'P 21/c'
_cod_database_code 7129803
_shelx_shelxl_version_number 2017/1
_shelx_space_group_comment
;
The symmetry employed for this shelxl refinement is uniquely defined
by the following loop, which should always be used as a source of
symmetry information in preference to the above space-group names.
They are only intended as comments.
;
_shelx_estimated_absorpt_t_min 0.651
_shelx_estimated_absorpt_t_max 0.934

loop_
_space_group_symop_operation_xyz
'x, y, z'
'-x, y+1/2, -z+1/2'
'-x, -y, -z'
'x, -y-1/2, z-1/2'

loop_
_atom_site_label
_atom_site_type_symbol
_atom_site_fract_x
_atom_site_fract_y
_atom_site_fract_z
_atom_site_U_iso_or_equiv
_atom_site_adp_type
_atom_site_occupancy
_atom_site_site_symmetry_order
_atom_site_calc_flag
_atom_site_refinement_flags_posn
_atom_site_refinement_flags_adp
_atom_site_refinement_flags_occupancy
_atom_site_disorder_assembly
_atom_site_disorder_group
Ga1 Ga 0.39126(2) 0.62460(2) 0.46763(2) 0.01614(5) Uani 1 1 d . . . . .
Cl1 Cl 0.49999(3) 0.54174(2) 0.43632(2) 0.02411(7) Uani 1 1 d . . . . .
Cl2 Cl 0.16268(3) 0.59675(2) 0.46732(2) 0.02232(7) Uani 1 1 d . . . . .
N1 N 0.62370(11) 0.64144(5) 0.54140(4) 0.0170(2) Uani 1 1 d . . . . .
N2 N 0.41975(11) 0.63375(5) 0.57125(4) 0.0182(2) Uani 1 1 d . . . . .
N3 N 0.35142(11) 0.71237(5) 0.38418(4) 0.0178(2) Uani 1 1 d . . . . .
C1 C 0.48069(13) 0.63757(6) 0.53114(4) 0.0172(2) Uani 1 1 d . . . . .
C2 C 0.65370(14) 0.63857(6) 0.58769(4) 0.0188(2) Uani 1 1 d . . . . .
C3 C 0.52545(14) 0.63330(6) 0.60647(4) 0.0202(2) Uani 1 1 d . . . . .
C4 C 0.73010(13) 0.64505(7) 0.50665(4) 0.0211(2) Uani 1 1 d . . . . .
H4 H 0.674059 0.650322 0.476940 0.025 Uiso 1 1 calc R U . . .
C5 C 0.81154(15) 0.57912(8) 0.50437(5) 0.0285(3) Uani 1 1 d . . . . .
H5A H 0.743654 0.541627 0.504447 0.043 Uiso 1 1 calc R U . . .
H5B H 0.880831 0.575471 0.530577 0.043 Uiso 1 1 calc R U . . .
H5C H 0.862583 0.577814 0.476624 0.043 Uiso 1 1 calc R U . . .
C6 C 0.82764(15) 0.70637(8) 0.51226(5) 0.0277(3) Uani 1 1 d . . . . .
H6A H 0.882376 0.711389 0.485458 0.042 Uiso 1 1 calc R U . . .
H6B H 0.894095 0.700540 0.538977 0.042 Uiso 1 1 calc R U . . .
H6C H 0.769068 0.746537 0.515956 0.042 Uiso 1 1 calc R U . . .
C7 C 0.26215(13) 0.63424(7) 0.57611(4) 0.0203(2) Uani 1 1 d . . . . .
H7 H 0.215319 0.642187 0.545274 0.024 Uiso 1 1 calc R U . . .
C8 C 0.20918(15) 0.56632(7) 0.59152(5) 0.0259(3) Uani 1 1 d . . . . .
H8A H 0.104519 0.567506 0.592594 0.039 Uiso 1 1 calc R U . . .
H8B H 0.253346 0.556145 0.621631 0.039 Uiso 1 1 calc R U . . .
H8C H 0.235585 0.531590 0.570247 0.039 Uiso 1 1 calc R U . . .
C9 C 0.21888(15) 0.69269(7) 0.60542(5) 0.0255(3) Uani 1 1 d . . . . .
H9A H 0.270182 0.733255 0.597099 0.038 Uiso 1 1 calc R U . . .
H9B H 0.243468 0.682177 0.637246 0.038 Uiso 1 1 calc R U . . .
H9C H 0.115174 0.700198 0.600739 0.038 Uiso 1 1 calc R U . . .
C10 C 0.79864(14) 0.64404(7) 0.61174(5) 0.0229(3) Uani 1 1 d . . . . .
H10A H 0.865560 0.614143 0.597502 0.034 Uiso 1 1 calc R U . . .
H10B H 0.792882 0.631157 0.643415 0.034 Uiso 1 1 calc R U . . .
H10C H 0.832791 0.690407 0.610132 0.034 Uiso 1 1 calc R U . . .
C11 C 0.50132(16) 0.62865(9) 0.65558(5) 0.0325(3) Uani 1 1 d . . . . .
H11A H 0.419553 0.599013 0.659806 0.049 Uiso 1 1 calc R U . . .
H11B H 0.481106 0.673419 0.667215 0.049 Uiso 1 1 calc R U . . .
H11C H 0.587454 0.610462 0.671932 0.049 Uiso 1 1 calc R U . . .
C12 C 0.36424(13) 0.70749(6) 0.42786(4) 0.0172(2) Uani 1 1 d . . . . .
C13 C 0.28455(15) 0.77963(6) 0.36672(4) 0.0223(3) Uani 1 1 d . . . . .
C14 C 0.24159(17) 0.81047(7) 0.41111(4) 0.0256(3) Uani 1 1 d . . . . .
H14A H 0.263936 0.859017 0.411966 0.031 Uiso 1 1 calc R U . . .
H14B H 0.137343 0.804677 0.414103 0.031 Uiso 1 1 calc R U . . .
C15 C 0.32767(14) 0.77392(6) 0.44937(4) 0.0197(2) Uani 1 1 d . . . . .
C16 C 0.39948(14) 0.66418(6) 0.35070(4) 0.0194(2) Uani 1 1 d . . . . .
C17 C 0.54070(15) 0.67145(7) 0.33726(5) 0.0254(3) Uani 1 1 d . . . . .
C18 C 0.58061(16) 0.63242(8) 0.30105(5) 0.0315(3) Uani 1 1 d . . . . .
H18 H 0.675045 0.636504 0.291307 0.038 Uiso 1 1 calc R U . . .
C19 C 0.48609(17) 0.58811(8) 0.27916(5) 0.0326(3) Uani 1 1 d . . . . .
H19 H 0.514010 0.563471 0.253811 0.039 Uiso 1 1 calc R U . . .
C20 C 0.35088(16) 0.57980(7) 0.29428(5) 0.0275(3) Uani 1 1 d . . . . .
H20 H 0.288140 0.547719 0.279802 0.033 Uiso 1 1 calc R U . . .
C21 C 0.30294(14) 0.61706(6) 0.33025(4) 0.0207(2) Uani 1 1 d . . . . .
C22 C 0.65588(16) 0.71537(9) 0.36112(5) 0.0330(3) Uani 1 1 d . . . . .
H22 H 0.608822 0.744388 0.383277 0.040 Uiso 1 1 calc R U . . .
C23 C 0.76615(17) 0.67089(11) 0.38736(6) 0.0431(4) Uani 1 1 d . . . . .
H23A H 0.819444 0.644760 0.366095 0.065 Uiso 1 1 calc R U . . .
H23B H 0.716536 0.640335 0.406936 0.065 Uiso 1 1 calc R U . . .
H23C H 0.833066 0.699092 0.405830 0.065 Uiso 1 1 calc R U . . .
C24 C 0.73238(19) 0.76124(10) 0.32878(6) 0.0430(4) Uani 1 1 d . . . . .
H24A H 0.786726 0.733784 0.308532 0.064 Uiso 1 1 calc R U . . .
H24B H 0.798211 0.791224 0.346254 0.064 Uiso 1 1 calc R U . . .
H24C H 0.660979 0.787966 0.310945 0.064 Uiso 1 1 calc R U . . .
C25 C 0.15555(14) 0.59969(7) 0.34587(4) 0.0215(3) Uani 1 1 d . . . . .
H25 H 0.133342 0.630597 0.370985 0.026 Uiso 1 1 calc R U . . .
C26 C 0.15729(17) 0.52707(7) 0.36342(5) 0.0277(3) Uani 1 1 d . . . . .
H26A H 0.168213 0.496113 0.338248 0.042 Uiso 1 1 calc R U . . .
H26B H 0.066951 0.517574 0.377155 0.042 Uiso 1 1 calc R U . . .
H26C H 0.237804 0.521252 0.386036 0.042 Uiso 1 1 calc R U . . .
C27 C 0.03619(16) 0.60557(8) 0.30779(5) 0.0266(3) Uani 1 1 d . . . . .
H27A H 0.023307 0.652785 0.299262 0.040 Uiso 1 1 calc R U . . .
H27B H -0.053760 0.587951 0.318243 0.040 Uiso 1 1 calc R U . . .
H27C H 0.062907 0.579708 0.281577 0.040 Uiso 1 1 calc R U . . .
C28 C 0.24090(15) 0.76812(7) 0.49108(4) 0.0236(3) Uani 1 1 d . . . . .
H28A H 0.212257 0.812973 0.500554 0.035 Uiso 1 1 calc R U . . .
H28B H 0.299861 0.746757 0.515619 0.035 Uiso 1 1 calc R U . . .
H28C H 0.155000 0.740904 0.483785 0.035 Uiso 1 1 calc R U . . .
C29 C 0.47188(16) 0.80844(7) 0.46337(5) 0.0282(3) Uani 1 1 d . . . . .
H29A H 0.528365 0.813082 0.436920 0.042 Uiso 1 1 calc R U . . .
H29B H 0.525295 0.781216 0.486305 0.042 Uiso 1 1 calc R U . . .
H29C H 0.453559 0.852931 0.475784 0.042 Uiso 1 1 calc R U . . .
C30 C 0.15537(17) 0.76513(7) 0.33456(5) 0.0285(3) Uani 1 1 d . . . . .
H30A H 0.112074 0.807494 0.323839 0.043 Uiso 1 1 calc R U . . .
H30B H 0.084782 0.739188 0.350243 0.043 Uiso 1 1 calc R U . . .
H30C H 0.185636 0.739307 0.308782 0.043 Uiso 1 1 calc R U . . .
C31 C 0.39228(19) 0.82120(7) 0.34225(5) 0.0320(3) Uani 1 1 d . . . . .
H31A H 0.424901 0.795449 0.316766 0.048 Uiso 1 1 calc R U . . .
H31B H 0.474768 0.832080 0.363168 0.048 Uiso 1 1 calc R U . . .
H31C H 0.346410 0.862764 0.331091 0.048 Uiso 1 1 calc R U . . .
F12_1 F 1.29144(8) 0.91653(4) 0.64065(3) 0.02704(17) Uani 1 1 d . . . . .
F13_1 F 1.42619(10) 0.81159(5) 0.67815(3) 0.0368(2) Uani 1 1 d . . . . .
F14_1 F 1.28398(11) 0.72080(5) 0.72743(3) 0.0357(2) Uani 1 1 d . . . . .
F15_1 F 0.99827(10) 0.73999(4) 0.73888(3) 0.03024(18) Uani 1 1 d . . . . .
F16_1 F 0.86340(8) 0.84737(4) 0.70434(3) 0.02417(16) Uani 1 1 d . . . . .
F22_1 F 1.20363(8) 1.02457(4) 0.69389(3) 0.02467(16) Uani 1 1 d . . . . .
F23_1 F 1.19716(9) 1.10064(4) 0.76738(3) 0.02926(18) Uani 1 1 d . . . . .
F24_1 F 0.94881(10) 1.11407(4) 0.81024(3) 0.02907(18) Uani 1 1 d . . . . .
F25_1 F 0.70774(10) 1.04985(5) 0.77640(3) 0.0341(2) Uani 1 1 d . . . . .
F26_1 F 0.70941(8) 0.97532(4) 0.70321(3) 0.02677(17) Uani 1 1 d . . . . .
F32_1 F 1.07247(9) 0.88684(4) 0.56778(3) 0.02444(16) Uani 1 1 d . . . . .
F33_1 F 1.18624(9) 0.94437(4) 0.49712(3) 0.02811(18) Uani 1 1 d . . . . .
F34_1 F 1.22798(10) 1.07986(5) 0.49534(3) 0.0333(2) Uani 1 1 d . . . . .
F35_1 F 1.14637(10) 1.15661(4) 0.56505(3) 0.03061(18) Uani 1 1 d . . . . .
F36_1 F 1.02983(8) 1.10190(4) 0.63453(2) 0.02170(15) Uani 1 1 d . . . . .
F42_1 F 0.85784(9) 0.81027(4) 0.61476(3) 0.02552(16) Uani 1 1 d . . . . .
F43_1 F 0.59722(9) 0.78679(4) 0.57735(3) 0.02953(18) Uani 1 1 d . . . . .
F44_1 F 0.40960(9) 0.88838(5) 0.55821(3) 0.03008(18) Uani 1 1 d . . . . .
F45_1 F 0.48886(9) 1.01745(4) 0.58039(3) 0.03260(19) Uani 1 1 d . . . . .
F46_1 F 0.74612(8) 1.04161(4) 0.62170(3) 0.02468(16) Uani 1 1 d . . . . .
C11_1 C 1.06665(14) 0.88620(6) 0.66816(4) 0.0192(2) Uani 1 1 d . . . . .
C12_1 C 1.21227(15) 0.87454(7) 0.66436(4) 0.0221(3) Uani 1 1 d . . . . .
C13_1 C 1.28584(15) 0.82026(8) 0.68406(5) 0.0266(3) Uani 1 1 d . . . . .
C14_1 C 1.21458(17) 0.77452(7) 0.70898(4) 0.0270(3) Uani 1 1 d . . . . .
C15_1 C 1.07085(16) 0.78404(7) 0.71460(4) 0.0242(3) Uani 1 1 d . . . . .
C16_1 C 1.00236(14) 0.83962(7) 0.69544(4) 0.0208(2) Uani 1 1 d . . . . .
C21_1 C 0.95615(14) 0.99768(6) 0.69264(4) 0.0177(2) Uani 1 1 d . . . . .
C22_1 C 1.07632(14) 1.03038(7) 0.71250(4) 0.0197(2) Uani 1 1 d . . . . .
C23_1 C 1.07652(14) 1.07000(7) 0.75072(4) 0.0216(3) Uani 1 1 d . . . . .
C24_1 C 0.95119(15) 1.07722(7) 0.77236(4) 0.0224(3) Uani 1 1 d . . . . .
C25_1 C 0.83002(15) 1.04455(7) 0.75519(4) 0.0232(3) Uani 1 1 d . . . . .
C26_1 C 0.83424(14) 1.00560(6) 0.71648(4) 0.0206(2) Uani 1 1 d . . . . .
C31_1 C 1.04894(13) 0.99011(6) 0.60623(4) 0.0179(2) Uani 1 1 d . . . . .
C32_1 C 1.08976(14) 0.95417(6) 0.56884(4) 0.0197(2) Uani 1 1 d . . . . .
C33_1 C 1.14905(14) 0.98259(7) 0.53187(4) 0.0216(3) Uani 1 1 d . . . . .
C34_1 C 1.16973(14) 1.05092(7) 0.53062(4) 0.0232(3) Uani 1 1 d . . . . .
C35_1 C 1.12876(14) 1.08932(7) 0.56596(4) 0.0220(3) Uani 1 1 d . . . . .
C36_1 C 1.06905(13) 1.05886(7) 0.60231(4) 0.0188(2) Uani 1 1 d . . . . .
C41_1 C 0.81499(13) 0.92772(6) 0.62249(4) 0.0174(2) Uani 1 1 d . . . . .
C42_1 C 0.76987(14) 0.86409(6) 0.60873(4) 0.0193(2) Uani 1 1 d . . . . .
C43_1 C 0.63516(15) 0.85039(7) 0.58836(4) 0.0213(2) Uani 1 1 d . . . . .
C44_1 C 0.53907(14) 0.90143(7) 0.57871(4) 0.0220(3) Uani 1 1 d . . . . .
C45_1 C 0.57970(14) 0.96619(7) 0.58990(4) 0.0224(3) Uani 1 1 d . . . . .
C46_1 C 0.71373(14) 0.97705(6) 0.61091(4) 0.0193(2) Uani 1 1 d . . . . .
B1_1 B 0.97207(15) 0.95037(7) 0.64727(5) 0.0168(3) Uani 1 1 d . . . . .

loop_
_atom_site_aniso_label
_atom_site_aniso_U_11
_atom_site_aniso_U_22
_atom_site_aniso_U_33
_atom_site_aniso_U_23
_atom_site_aniso_U_13
_atom_site_aniso_U_12
Ga1 0.01605(8) 0.01658(8) 0.01594(8) 0.00043(5) 0.00217(6) 0.00159(5)
Cl1 0.02475(15) 0.02174(15) 0.02579(15) -0.00477(11) 0.00145(12) 0.00668(11)
Cl2 0.01807(13) 0.02737(15) 0.02167(14) -0.00074(11) 0.00235(11) -0.00300(11)
N1 0.0162(5) 0.0165(5) 0.0185(5) 0.0013(4) 0.0024(4) 0.0007(4)
N2 0.0163(5) 0.0217(5) 0.0168(5) 0.0011(4) 0.0029(4) 0.0012(4)
N3 0.0198(5) 0.0162(5) 0.0176(5) -0.0005(4) 0.0026(4) 0.0008(4)
C1 0.0173(5) 0.0163(5) 0.0182(6) 0.0009(4) 0.0024(4) 0.0012(4)
C2 0.0198(6) 0.0167(6) 0.0196(6) 0.0019(4) 0.0003(5) 0.0007(4)
C3 0.0204(6) 0.0216(6) 0.0187(6) 0.0020(5) 0.0009(5) 0.0008(5)
C4 0.0173(6) 0.0264(6) 0.0201(6) 0.0004(5) 0.0049(5) -0.0008(5)
C5 0.0208(6) 0.0334(8) 0.0317(7) -0.0047(6) 0.0041(5) 0.0060(6)
C6 0.0236(6) 0.0333(7) 0.0267(7) 0.0016(6) 0.0052(5) -0.0083(6)
C7 0.0154(6) 0.0267(6) 0.0191(6) -0.0004(5) 0.0037(4) 0.0014(5)
C8 0.0212(6) 0.0281(7) 0.0292(7) -0.0001(6) 0.0067(5) -0.0011(5)
C9 0.0239(6) 0.0288(7) 0.0245(6) -0.0027(5) 0.0059(5) 0.0035(5)
C10 0.0196(6) 0.0247(6) 0.0240(6) 0.0025(5) -0.0021(5) -0.0005(5)
C11 0.0266(7) 0.0531(10) 0.0179(6) 0.0041(6) 0.0025(5) 0.0004(6)
C12 0.0154(5) 0.0174(6) 0.0190(6) -0.0001(4) 0.0029(4) -0.0009(4)
C13 0.0326(7) 0.0162(6) 0.0182(6) 0.0010(5) 0.0028(5) 0.0045(5)
C14 0.0394(8) 0.0192(6) 0.0184(6) 0.0000(5) 0.0034(5) 0.0079(5)
C15 0.0261(6) 0.0162(6) 0.0171(6) -0.0007(4) 0.0034(5) 0.0010(5)
C16 0.0238(6) 0.0188(6) 0.0160(5) -0.0011(5) 0.0037(5) 0.0031(5)
C17 0.0249(6) 0.0292(7) 0.0227(6) -0.0032(5) 0.0057(5) 0.0004(5)
C18 0.0274(7) 0.0402(8) 0.0281(7) -0.0067(6) 0.0103(6) 0.0024(6)
C19 0.0358(8) 0.0354(8) 0.0276(7) -0.0107(6) 0.0091(6) 0.0061(6)
C20 0.0326(7) 0.0255(7) 0.0246(7) -0.0077(5) 0.0029(6) 0.0012(6)
C21 0.0253(6) 0.0184(6) 0.0186(6) -0.0004(5) 0.0025(5) 0.0029(5)
C22 0.0254(7) 0.0456(9) 0.0290(7) -0.0096(6) 0.0102(6) -0.0080(6)
C23 0.0261(7) 0.0760(13) 0.0278(8) -0.0064(8) 0.0061(6) -0.0017(8)
C24 0.0357(8) 0.0527(11) 0.0422(9) -0.0078(8) 0.0154(7) -0.0161(8)
C25 0.0244(6) 0.0210(6) 0.0190(6) -0.0015(5) 0.0014(5) -0.0017(5)
C26 0.0356(7) 0.0223(7) 0.0249(7) 0.0001(5) -0.0006(6) -0.0063(6)
C27 0.0275(7) 0.0297(7) 0.0223(6) -0.0031(5) -0.0013(5) -0.0005(6)
C28 0.0301(7) 0.0213(6) 0.0201(6) -0.0004(5) 0.0071(5) 0.0046(5)
C29 0.0319(7) 0.0266(7) 0.0265(7) -0.0074(5) 0.0048(6) -0.0062(6)
C30 0.0366(8) 0.0252(7) 0.0230(7) 0.0001(5) -0.0026(6) 0.0094(6)
C31 0.0484(9) 0.0235(7) 0.0251(7) 0.0028(5) 0.0099(6) -0.0029(6)
F12_1 0.0219(4) 0.0340(4) 0.0259(4) 0.0036(3) 0.0065(3) 0.0053(3)
F13_1 0.0282(4) 0.0476(5) 0.0349(5) 0.0023(4) 0.0041(4) 0.0182(4)
F14_1 0.0481(5) 0.0317(5) 0.0270(4) 0.0050(4) -0.0006(4) 0.0206(4)
F15_1 0.0444(5) 0.0226(4) 0.0235(4) 0.0057(3) 0.0010(4) 0.0004(3)
F16_1 0.0247(4) 0.0254(4) 0.0228(4) 0.0043(3) 0.0039(3) 0.0003(3)
F22_1 0.0184(4) 0.0336(4) 0.0222(4) -0.0041(3) 0.0032(3) 0.0002(3)
F23_1 0.0281(4) 0.0349(4) 0.0241(4) -0.0066(3) -0.0034(3) -0.0050(3)
F24_1 0.0400(5) 0.0296(4) 0.0179(4) -0.0086(3) 0.0038(3) 0.0011(4)
F25_1 0.0315(4) 0.0437(5) 0.0292(4) -0.0118(4) 0.0164(4) -0.0028(4)
F26_1 0.0236(4) 0.0323(4) 0.0255(4) -0.0074(3) 0.0090(3) -0.0077(3)
F32_1 0.0326(4) 0.0202(4) 0.0209(4) -0.0036(3) 0.0053(3) 0.0033(3)
F33_1 0.0330(4) 0.0361(4) 0.0159(4) -0.0034(3) 0.0069(3) 0.0082(3)
F34_1 0.0398(5) 0.0405(5) 0.0213(4) 0.0077(4) 0.0139(4) -0.0017(4)
F35_1 0.0411(5) 0.0224(4) 0.0293(4) 0.0044(3) 0.0098(4) -0.0057(3)
F36_1 0.0278(4) 0.0181(3) 0.0198(4) -0.0017(3) 0.0065(3) 0.0002(3)
F42_1 0.0312(4) 0.0164(4) 0.0281(4) -0.0035(3) -0.0044(3) 0.0055(3)
F43_1 0.0344(4) 0.0218(4) 0.0318(4) -0.0077(3) -0.0020(3) -0.0049(3)
F44_1 0.0201(4) 0.0412(5) 0.0285(4) -0.0103(4) -0.0022(3) 0.0001(3)
F45_1 0.0263(4) 0.0297(4) 0.0408(5) -0.0011(4) -0.0049(4) 0.0113(3)
F46_1 0.0264(4) 0.0146(3) 0.0329(4) 0.0003(3) 0.0009(3) 0.0018(3)
C11_1 0.0237(6) 0.0196(6) 0.0143(5) -0.0025(4) 0.0009(5) 0.0031(5)
C12_1 0.0252(6) 0.0248(6) 0.0165(6) -0.0010(5) 0.0027(5) 0.0037(5)
C13_1 0.0264(7) 0.0326(7) 0.0208(6) -0.0039(5) 0.0008(5) 0.0114(6)
C14_1 0.0391(8) 0.0238(7) 0.0174(6) -0.0005(5) -0.0024(5) 0.0127(6)
C15_1 0.0367(7) 0.0207(6) 0.0151(6) 0.0004(5) 0.0003(5) 0.0021(5)
C16_1 0.0246(6) 0.0212(6) 0.0166(6) -0.0021(5) 0.0005(5) 0.0028(5)
C21_1 0.0222(6) 0.0163(5) 0.0149(5) 0.0012(4) 0.0032(4) 0.0018(4)
C22_1 0.0213(6) 0.0216(6) 0.0165(6) 0.0012(5) 0.0034(5) 0.0029(5)
C23_1 0.0252(6) 0.0212(6) 0.0181(6) -0.0002(5) -0.0019(5) -0.0011(5)
C24_1 0.0332(7) 0.0202(6) 0.0141(6) -0.0028(5) 0.0030(5) 0.0030(5)
C25_1 0.0262(6) 0.0251(6) 0.0194(6) -0.0012(5) 0.0091(5) 0.0017(5)
C26_1 0.0235(6) 0.0202(6) 0.0185(6) -0.0006(5) 0.0039(5) -0.0018(5)
C31_1 0.0166(5) 0.0211(6) 0.0160(5) 0.0000(5) 0.0016(4) 0.0022(4)
C32_1 0.0207(6) 0.0200(6) 0.0183(6) -0.0005(5) 0.0010(5) 0.0030(5)
C33_1 0.0206(6) 0.0301(7) 0.0142(5) -0.0025(5) 0.0024(4) 0.0054(5)
C34_1 0.0218(6) 0.0324(7) 0.0160(6) 0.0056(5) 0.0049(5) 0.0003(5)
C35_1 0.0229(6) 0.0216(6) 0.0217(6) 0.0037(5) 0.0026(5) -0.0009(5)
C36_1 0.0183(6) 0.0220(6) 0.0161(6) -0.0015(5) 0.0023(4) 0.0012(5)
C41_1 0.0204(6) 0.0178(6) 0.0143(5) 0.0005(4) 0.0038(4) 0.0009(5)
C42_1 0.0241(6) 0.0175(6) 0.0165(6) 0.0004(4) 0.0027(5) 0.0036(5)
C43_1 0.0267(6) 0.0196(6) 0.0179(6) -0.0036(5) 0.0034(5) -0.0034(5)
C44_1 0.0189(6) 0.0303(7) 0.0169(6) -0.0034(5) 0.0019(5) -0.0011(5)
C45_1 0.0218(6) 0.0242(6) 0.0215(6) 0.0009(5) 0.0029(5) 0.0062(5)
C46_1 0.0230(6) 0.0165(6) 0.0189(6) 0.0001(5) 0.0044(5) 0.0003(5)
B1_1 0.0190(6) 0.0166(6) 0.0151(6) -0.0007(5) 0.0038(5) 0.0012(5)

loop_
_atom_type_symbol
_atom_type_description
_atom_type_scat_dispersion_real
_atom_type_scat_dispersion_imag
_atom_type_scat_source
C C 0.0181 0.0091 'International Tables Vol C Tables 4.2.6.8 and 6.1.1.4'
Cl Cl 0.3639 0.7018 'International Tables Vol C Tables 4.2.6.8 and 6.1.1.4'
Ga Ga -1.2846 0.7763 'International Tables Vol C Tables 4.2.6.8 and 6.1.1.4'
N N 0.0311 0.0180 'International Tables Vol C Tables 4.2.6.8 and 6.1.1.4'
B B 0.0090 0.0039 'International Tables Vol C Tables 4.2.6.8 and 6.1.1.4'
F F 0.0727 0.0534 'International Tables Vol C Tables 4.2.6.8 and 6.1.1.4'
H H 0.0000 0.0000 'International Tables Vol C Tables 4.2.6.8 and 6.1.1.4'

loop_
_geom_angle_atom_site_label_1
_geom_angle_atom_site_label_2
_geom_angle_atom_site_label_3
_geom_angle
_geom_angle_site_symmetry_1
_geom_angle_site_symmetry_3
_geom_angle_publ_flag
C1 Ga1 C12 117.59(5) . . ?
C1 Ga1 Cl1 108.63(4) . . ?
C12 Ga1 Cl1 114.22(4) . . ?
C1 Ga1 Cl2 111.90(4) . . ?
C12 Ga1 Cl2 96.92(3) . . ?
Cl1 Ga1 Cl2 106.632(14) . . ?
C1 N1 C2 110.55(10) . . ?
C1 N1 C4 123.00(11) . . ?
C2 N1 C4 126.40(11) . . ?
C1 N2 C3 110.05(10) . . ?
C1 N2 C7 124.15(11) . . ?
C3 N2 C7 125.70(10) . . ?
C12 N3 C16 127.84(11) . . ?
C12 N3 C13 113.94(10) . . ?
C16 N3 C13 118.12(10) . . ?
N1 C1 N2 105.81(11) . . ?
N1 C1 Ga1 123.71(9) . . ?
N2 C1 Ga1 129.74(9) . . ?
C3 C2 N1 106.65(11) . . ?
C3 C2 C10 127.25(12) . . ?
N1 C2 C10 126.02(11) . . ?
C2 C3 N2 106.92(11) . . ?
C2 C3 C11 126.98(12) . . ?
N2 C3 C11 126.10(12) . . ?
N1 C4 C5 110.46(11) . . ?
N1 C4 C6 112.70(11) . . ?
C5 C4 C6 113.59(11) . . ?
N2 C7 C8 111.51(11) . . ?
N2 C7 C9 111.26(11) . . ?
C8 C7 C9 113.81(11) . . ?
N3 C12 C15 110.30(11) . . ?
N3 C12 Ga1 129.76(9) . . ?
C15 C12 Ga1 119.06(8) . . ?
C30 C13 C31 109.02(12) . . ?
C30 C13 C14 112.04(12) . . ?
C31 C13 C14 114.32(12) . . ?
C30 C13 N3 109.29(10) . . ?
C31 C13 N3 111.41(11) . . ?
C14 C13 N3 100.48(10) . . ?
C15 C14 C13 107.02(11) . . ?
C12 C15 C28 114.91(11) . . ?
C12 C15 C14 102.96(10) . . ?
C28 C15 C14 110.91(11) . . ?
C12 C15 C29 106.55(11) . . ?
C28 C15 C29 108.41(11) . . ?
C14 C15 C29 113.07(11) . . ?
C21 C16 C17 121.91(12) . . ?
C21 C16 N3 120.63(11) . . ?
C17 C16 N3 117.21(11) . . ?
C18 C17 C16 117.63(13) . . ?
C18 C17 C22 117.44(13) . . ?
C16 C17 C22 124.81(12) . . ?
C19 C18 C17 121.55(14) . . ?
C20 C19 C18 119.58(13) . . ?
C19 C20 C21 122.20(14) . . ?
C20 C21 C16 116.99(12) . . ?
C20 C21 C25 117.06(12) . . ?
C16 C21 C25 125.80(11) . . ?
C17 C22 C23 109.43(14) . . ?
C17 C22 C24 113.23(13) . . ?
C23 C22 C24 109.73(14) . . ?
C21 C25 C27 112.55(11) . . ?
C21 C25 C26 109.19(11) . . ?
C27 C25 C26 108.14(11) . . ?
C12_1 C11_1 C16_1 113.43(12) . . ?
C12_1 C11_1 B1_1 126.81(12) . . ?
C16_1 C11_1 B1_1 119.60(11) . . ?
F12_1 C12_1 C13_1 115.54(12) . . ?
F12_1 C12_1 C11_1 120.85(12) . . ?
C13_1 C12_1 C11_1 123.61(13) . . ?
F13_1 C13_1 C14_1 119.77(13) . . ?
F13_1 C13_1 C12_1 120.22(13) . . ?
C14_1 C13_1 C12_1 120.00(13) . . ?
F14_1 C14_1 C13_1 120.60(13) . . ?
F14_1 C14_1 C15_1 120.36(13) . . ?
C13_1 C14_1 C15_1 119.04(12) . . ?
F15_1 C15_1 C14_1 120.32(12) . . ?
F15_1 C15_1 C16_1 120.48(13) . . ?
C14_1 C15_1 C16_1 119.20(13) . . ?
F16_1 C16_1 C15_1 115.76(12) . . ?
F16_1 C16_1 C11_1 119.66(11) . . ?
C15_1 C16_1 C11_1 124.58(13) . . ?
C26_1 C21_1 C22_1 113.26(11) . . ?
C26_1 C21_1 B1_1 126.87(11) . . ?
C22_1 C21_1 B1_1 119.70(11) . . ?
F22_1 C22_1 C23_1 115.68(12) . . ?
F22_1 C22_1 C21_1 119.52(11) . . ?
C23_1 C22_1 C21_1 124.80(12) . . ?
F23_1 C23_1 C24_1 119.76(12) . . ?
F23_1 C23_1 C22_1 121.02(12) . . ?
C24_1 C23_1 C22_1 119.21(12) . . ?
F24_1 C24_1 C25_1 120.63(12) . . ?
F24_1 C24_1 C23_1 120.62(12) . . ?
C25_1 C24_1 C23_1 118.73(12) . . ?
F25_1 C25_1 C24_1 119.54(12) . . ?
F25_1 C25_1 C26_1 120.27(12) . . ?
C24_1 C25_1 C26_1 120.19(12) . . ?
F26_1 C26_1 C21_1 121.48(11) . . ?
F26_1 C26_1 C25_1 114.79(11) . . ?
C21_1 C26_1 C25_1 123.73(12) . . ?
C36_1 C31_1 C32_1 113.19(11) . . ?
C36_1 C31_1 B1_1 126.93(11) . . ?
C32_1 C31_1 B1_1 119.66(11) . . ?
F32_1 C32_1 C33_1 116.20(11) . . ?
F32_1 C32_1 C31_1 119.30(11) . . ?
C33_1 C32_1 C31_1 124.50(12) . . ?
F33_1 C33_1 C34_1 119.66(12) . . ?
F33_1 C33_1 C32_1 120.94(12) . . ?
C34_1 C33_1 C32_1 119.41(12) . . ?
F34_1 C34_1 C35_1 120.33(13) . . ?
F34_1 C34_1 C33_1 120.75(12) . . ?
C35_1 C34_1 C33_1 118.92(12) . . ?
F35_1 C35_1 C34_1 119.78(12) . . ?
F35_1 C35_1 C36_1 120.36(12) . . ?
C34_1 C35_1 C36_1 119.86(12) . . ?
F36_1 C36_1 C35_1 114.51(11) . . ?
F36_1 C36_1 C31_1 121.41(11) . . ?
C35_1 C36_1 C31_1 124.08(12) . . ?
C42_1 C41_1 C46_1 112.68(12) . . ?
C42_1 C41_1 B1_1 128.35(11) . . ?
C46_1 C41_1 B1_1 118.87(11) . . ?
F42_1 C42_1 C43_1 115.17(11) . . ?
F42_1 C42_1 C41_1 121.01(12) . . ?
C43_1 C42_1 C41_1 123.82(12) . . ?
F43_1 C43_1 C44_1 119.21(12) . . ?
F43_1 C43_1 C42_1 120.42(12) . . ?
C44_1 C43_1 C42_1 120.36(12) . . ?
F44_1 C44_1 C43_1 120.43(12) . . ?
F44_1 C44_1 C45_1 121.02(12) . . ?
C43_1 C44_1 C45_1 118.55(12) . . ?
F45_1 C45_1 C46_1 121.07(12) . . ?
F45_1 C45_1 C44_1 120.07(12) . . ?
C46_1 C45_1 C44_1 118.87(12) . . ?
F46_1 C46_1 C45_1 115.95(11) . . ?
F46_1 C46_1 C41_1 118.42(11) . . ?
C45_1 C46_1 C41_1 125.61(12) . . ?
C11_1 B1_1 C31_1 113.54(10) . . ?
C11_1 B1_1 C41_1 112.94(10) . . ?
C31_1 B1_1 C41_1 102.60(9) . . ?
C11_1 B1_1 C21_1 102.14(10) . . ?
C31_1 B1_1 C21_1 113.12(10) . . ?
C41_1 B1_1 C21_1 112.93(10) . . ?

loop_
_geom_bond_atom_site_label_1
_geom_bond_atom_site_label_2
_geom_bond_distance
_geom_bond_site_symmetry_2
_geom_bond_publ_flag
Ga1 C1 2.0263(13) . ?
Ga1 C12 2.0367(12) . ?
Ga1 Cl1 2.1798(3) . ?
Ga1 Cl2 2.2042(3) . ?
N1 C1 1.3510(16) . ?
N1 C2 1.3852(16) . ?
N1 C4 1.4823(15) . ?
N2 C1 1.3569(16) . ?
N2 C3 1.3880(17) . ?
N2 C7 1.4881(16) . ?
N3 C12 1.2980(16) . ?
N3 C16 1.4744(15) . ?
N3 C13 1.5530(16) . ?
C2 C3 1.3590(18) . ?
C2 C10 1.4901(17) . ?
C3 C11 1.4936(18) . ?
C4 C5 1.5221(19) . ?
C4 C6 1.5264(19) . ?
C7 C8 1.5225(19) . ?
C7 C9 1.5252(18) . ?
C12 C15 1.5192(17) . ?
C13 C30 1.514(2) . ?
C13 C31 1.525(2) . ?
C13 C14 1.5325(18) . ?
C14 C15 1.5305(18) . ?
C15 C28 1.5301(17) . ?
C15 C29 1.5434(19) . ?
C16 C21 1.4100(18) . ?
C16 C17 1.4108(18) . ?
C17 C18 1.3982(19) . ?
C17 C22 1.523(2) . ?
C18 C19 1.380(2) . ?
C19 C20 1.378(2) . ?
C20 C21 1.3995(18) . ?
C21 C25 1.5216(18) . ?
C22 C23 1.531(3) . ?
C22 C24 1.537(2) . ?
C25 C27 1.5368(19) . ?
C25 C26 1.5383(19) . ?
F12_1 C12_1 1.3469(16) . ?
F13_1 C13_1 1.3449(16) . ?
F14_1 C14_1 1.3484(15) . ?
F15_1 C15_1 1.3479(16) . ?
F16_1 C16_1 1.3503(15) . ?
F22_1 C22_1 1.3495(14) . ?
F23_1 C23_1 1.3452(16) . ?
F24_1 C24_1 1.3450(14) . ?
F25_1 C25_1 1.3450(15) . ?
F26_1 C26_1 1.3471(15) . ?
F32_1 C32_1 1.3517(15) . ?
F33_1 C33_1 1.3473(15) . ?
F34_1 C34_1 1.3431(15) . ?
F35_1 C35_1 1.3518(16) . ?
F36_1 C36_1 1.3539(14) . ?
F42_1 C42_1 1.3556(14) . ?
F43_1 C43_1 1.3505(15) . ?
F44_1 C44_1 1.3409(15) . ?
F45_1 C45_1 1.3454(15) . ?
F46_1 C46_1 1.3554(15) . ?
C11_1 C12_1 1.3913(19) . ?
C11_1 C16_1 1.3946(18) . ?
C11_1 B1_1 1.6511(18) . ?
C12_1 C13_1 1.3890(19) . ?
C13_1 C14_1 1.375(2) . ?
C14_1 C15_1 1.377(2) . ?
C15_1 C16_1 1.3821(18) . ?
C21_1 C26_1 1.3897(18) . ?
C21_1 C22_1 1.3930(18) . ?
C21_1 B1_1 1.6597(18) . ?
C22_1 C23_1 1.3828(18) . ?
C23_1 C24_1 1.3804(19) . ?
C24_1 C25_1 1.373(2) . ?
C25_1 C26_1 1.3902(18) . ?
C31_1 C36_1 1.3892(18) . ?
C31_1 C32_1 1.3963(17) . ?
C31_1 B1_1 1.6575(18) . ?
C32_1 C33_1 1.3842(18) . ?
C33_1 C34_1 1.376(2) . ?
C34_1 C35_1 1.3745(19) . ?
C35_1 C36_1 1.3881(18) . ?
C41_1 C42_1 1.3891(18) . ?
C41_1 C46_1 1.3907(18) . ?
C41_1 B1_1 1.6577(19) . ?
C42_1 C43_1 1.3848(19) . ?
C43_1 C44_1 1.3737(19) . ?
C44_1 C45_1 1.380(2) . ?
C45_1 C46_1 1.3765(19) . ?
